data_2235823
loop_
_publ_author_name
'Hu, Hui-Ling'
'Wu, Chia-Jun'
'Yeh, Chun-Wei'
'Chen, Jhy-Der'

_publ_section_title
;
 Methyl 4-[<i>N</i>-(5-bromopyrimidin-2-yl)carbamoyl]benzoate
;
_journal_coeditor_code GW2122
_journal_issue 8
_journal_name_full 'Acta Crystallographica Section E'
_journal_page_first o2497
_journal_paper_doi 10.1107/S1600536812032102
_journal_volume 68
_journal_year 2012
_chemical_formula_iupac 'C13 H10 Br N3 O3'
_chemical_formula_moiety 'C13 H10 Br N3 O3'
_chemical_formula_sum 'C13 H10 Br N3 O3'
_chemical_formula_weight 336.15
_chemical_name_systematic
;
Methyl 4-[<i>N</i>-(5-bromopyrimidin-2-yl)carbamoyl]benzoate
;
_space_group_IT_number 2
_symmetry_cell_setting triclinic
_symmetry_space_group_name_Hall '-P 1'
_symmetry_space_group_name_H-M 'P -1'
_atom_sites_solution_hydrogens geom
_atom_sites_solution_primary direct
_atom_sites_solution_secondary difmap
_audit_creation_method SHELXL-97
_cell_angle_alpha 77.846(9)
_cell_angle_beta 81.613(7)
_cell_angle_gamma 68.185(9)
_cell_formula_units_Z 2
_cell_length_a 5.9398(6)
_cell_length_b 7.4137(7)
_cell_length_c 15.897(2)
_cell_measurement_reflns_used 26
_cell_measurement_temperature 295(2)
_cell_measurement_theta_max 13.54
_cell_measurement_theta_min 4.93
_cell_volume 633.57(13)
_computing_cell_refinement 'XSCANS (Siemens, 1995)'
_computing_data_collection 'XSCANS (Siemens, 1995)'
_computing_data_reduction 'SHELXTL (Sheldrick, 2008)'
_computing_molecular_graphics 'SHELXTL (Sheldrick, 2008)'
_computing_publication_material 'SHELXTL (Sheldrick, 2008)'
_computing_structure_refinement 'SHELXL97 (Sheldrick, 2008)'
_computing_structure_solution 'SHELXS97 (Sheldrick, 2008)'
_diffrn_ambient_temperature 295(2)
_diffrn_measured_fraction_theta_full 0.987
_diffrn_measured_fraction_theta_max 0.987
_diffrn_measurement_device_type 'Siemens P4'
_diffrn_measurement_method '\w scans'
_diffrn_radiation_monochromator graphite
_diffrn_radiation_source 'fine-focus sealed tube'
_diffrn_radiation_type MoK\a
_diffrn_radiation_wavelength 0.71073
_diffrn_reflns_av_R_equivalents 0.0268
_diffrn_reflns_av_sigmaI/netI 0.0401
_diffrn_reflns_limit_h_max 1
_diffrn_reflns_limit_h_min -6
_diffrn_reflns_limit_k_max 8
_diffrn_reflns_limit_k_min -8
_diffrn_reflns_limit_l_max 18
_diffrn_reflns_limit_l_min -18
_diffrn_reflns_number 2880
_diffrn_reflns_theta_full 25.00
_diffrn_reflns_theta_max 25.00
_diffrn_reflns_theta_min 2.63
_diffrn_standards_decay_% 0
_diffrn_standards_interval_count 97
_diffrn_standards_number 3
_exptl_absorpt_coefficient_mu 3.255
_exptl_absorpt_correction_T_max 0.9836
_exptl_absorpt_correction_T_min 0.9529
_exptl_absorpt_correction_type psi-scan
_exptl_absorpt_process_details '(XSCANS; Siemens, 1995)'
_exptl_crystal_colour colourless
_exptl_crystal_density_diffrn 1.762
_exptl_crystal_density_method 'not measured'
_exptl_crystal_description block
_exptl_crystal_F_000 336
_exptl_crystal_size_max 0.4
_exptl_crystal_size_mid 0.3
_exptl_crystal_size_min 0.2
_refine_diff_density_max 0.299
_refine_diff_density_min -0.414
_refine_ls_extinction_method none
_refine_ls_goodness_of_fit_ref 1.045
_refine_ls_hydrogen_treatment mixed
_refine_ls_matrix_type full
_refine_ls_number_parameters 186
_refine_ls_number_reflns 2192
_refine_ls_number_restraints 0
_refine_ls_restrained_S_all 1.045
_refine_ls_R_factor_all 0.0459
_refine_ls_R_factor_gt 0.0336
_refine_ls_shift/su_max 0.000
_refine_ls_shift/su_mean 0.000
_refine_ls_structure_factor_coef Fsqd
_refine_ls_weighting_details 'calc w=1/[\s^2^(Fo^2^)+(0.0258P)^2^+0.5790P] where P=(Fo^2^+2Fc^2^)/3'
_refine_ls_weighting_scheme calc
_refine_ls_wR_factor_gt 0.0709
_refine_ls_wR_factor_ref 0.0758
_reflns_number_gt 1841
_reflns_number_total 2192
_reflns_threshold_expression I>2sigma(I)
_cod_data_source_file gw2122.cif
_cod_data_source_block I
_cod_original_cell_volume 633.58(12)
_cod_database_code 2235823
_cod_database_fobs_code 2235823

loop_
_symmetry_equiv_pos_as_xyz
'x, y, z'
'-x, -y, -z'

loop_
_atom_site_type_symbol
_atom_site_label
_atom_site_fract_x
_atom_site_fract_y
_atom_site_fract_z
_atom_site_U_iso_or_equiv
_atom_site_adp_type
_atom_site_calc_flag
_atom_site_refinement_flags
_atom_site_occupancy
_atom_site_symmetry_multiplicity
Br Br 0.90598(7) 0.62807(6) 0.37876(2) 0.04607(14) Uani d . 1 1
C C1 0.5123(6) 0.2085(4) 0.37807(18) 0.0302(7) Uani d . 1 1
C C2 0.7390(6) 0.3054(5) 0.4494(2) 0.0401(8) Uani d . 1 1
H H2A 0.8184 0.2926 0.4978 0.048 Uiso calc R 1 1
C C3 0.7438(6) 0.4513(5) 0.3806(2) 0.0341(7) Uani d . 1 1
C C4 0.6228(6) 0.4664(5) 0.3101(2) 0.0373(8) Uani d . 1 1
H H4A 0.6241 0.5631 0.2622 0.045 Uiso calc R 1 1
C C5 0.2842(6) 0.0432(5) 0.3186(2) 0.0346(7) Uani d . 1 1
C C6 0.3460(6) 0.1063(4) 0.22515(19) 0.0307(7) Uani d . 1 1
C C7 0.5876(6) 0.0638(5) 0.1926(2) 0.0354(7) Uani d . 1 1
H H7A 0.7120 0.0004 0.2295 0.043 Uiso calc R 1 1
C C8 0.6427(6) 0.1155(5) 0.1058(2) 0.0345(7) Uani d . 1 1
H H8A 0.8040 0.0861 0.0840 0.041 Uiso calc R 1 1
C C9 0.4556(6) 0.2120(4) 0.05051(18) 0.0298(7) Uani d . 1 1
C C10 0.2152(6) 0.2496(5) 0.0825(2) 0.0360(8) Uani d . 1 1
H H10A 0.0907 0.3107 0.0455 0.043 Uiso calc R 1 1
C C11 0.1611(6) 0.1958(5) 0.1703(2) 0.0358(7) Uani d . 1 1
H H11A 0.0003 0.2202 0.1918 0.043 Uiso calc R 1 1
C C12 0.5083(6) 0.2803(5) -0.0433(2) 0.0329(7) Uani d . 1 1
C C13 0.8156(7) 0.3160(5) -0.1514(2) 0.0426(8) Uani d . 1 1
H H13A 0.9781 0.3168 -0.1554 0.064 Uiso calc R 1 1
H H13B 0.7063 0.4464 -0.1713 0.064 Uiso calc R 1 1
H H13C 0.8100 0.2271 -0.1864 0.064 Uiso calc R 1 1
N N1 0.6247(5) 0.1816(4) 0.44924(16) 0.0370(6) Uani d . 1 1
N N2 0.5040(5) 0.3454(4) 0.30896(16) 0.0384(7) Uani d . 1 1
N N3 0.3906(5) 0.0797(4) 0.38148(17) 0.0342(6) Uani d . 1 1
O O1 0.1470(5) -0.0495(4) 0.34026(15) 0.0528(7) Uani d . 1 1
O O2 0.7440(4) 0.2520(3) -0.06249(13) 0.0405(6) Uani d . 1 1
O O3 0.3578(5) 0.3532(4) -0.09519(15) 0.0528(7) Uani d . 1 1
H H3A 0.383(7) 0.012(6) 0.431(3) 0.048(11) Uiso d . 1 1

loop_
_atom_site_aniso_label
_atom_site_aniso_U_11
_atom_site_aniso_U_22
_atom_site_aniso_U_33
_atom_site_aniso_U_12
_atom_site_aniso_U_13
_atom_site_aniso_U_23
Br 0.0571(2) 0.0489(2) 0.0434(2) -0.03436(18) -0.01250(16) 0.00359(15)
C1 0.0366(18) 0.0300(16) 0.0243(16) -0.0142(14) -0.0003(13) -0.0018(12)
C2 0.048(2) 0.052(2) 0.0272(17) -0.0276(18) -0.0105(15) 0.0027(15)
C3 0.0395(18) 0.0342(17) 0.0308(17) -0.0177(15) -0.0031(14) -0.0009(13)
C4 0.051(2) 0.0373(18) 0.0284(17) -0.0243(17) -0.0072(15) 0.0032(14)
C5 0.0408(19) 0.0347(17) 0.0309(17) -0.0198(16) 0.0003(14) -0.0014(14)
C6 0.0410(19) 0.0309(16) 0.0271(16) -0.0214(14) -0.0034(14) -0.0029(13)
C7 0.0390(19) 0.0389(18) 0.0291(17) -0.0163(15) -0.0089(14) 0.0020(14)
C8 0.0333(18) 0.0404(18) 0.0318(17) -0.0164(15) -0.0023(14) -0.0042(14)
C9 0.0382(18) 0.0309(16) 0.0241(15) -0.0169(14) -0.0059(13) -0.0015(12)
C10 0.0368(19) 0.0447(19) 0.0307(17) -0.0196(16) -0.0090(14) -0.0013(14)
C11 0.0332(18) 0.0456(19) 0.0337(17) -0.0206(15) -0.0035(14) -0.0042(14)
C12 0.0383(19) 0.0331(17) 0.0310(17) -0.0171(15) -0.0070(15) -0.0018(13)
C13 0.050(2) 0.052(2) 0.0258(17) -0.0240(18) -0.0018(15) 0.0047(15)
N1 0.0472(17) 0.0451(16) 0.0244(13) -0.0269(14) -0.0052(12) 0.0033(12)
N2 0.0566(18) 0.0393(15) 0.0264(14) -0.0267(14) -0.0134(13) 0.0049(12)
N3 0.0481(17) 0.0404(16) 0.0215(13) -0.0281(14) -0.0050(12) 0.0037(12)
O1 0.0677(17) 0.0703(18) 0.0384(14) -0.0513(15) 0.0006(12) -0.0005(12)
O2 0.0412(14) 0.0524(14) 0.0252(11) -0.0196(11) -0.0037(10) 0.0059(10)
O3 0.0464(15) 0.0795(19) 0.0324(13) -0.0284(14) -0.0129(12) 0.0089(12)

loop_
_atom_type_symbol
_atom_type_description
_atom_type_scat_dispersion_real
_atom_type_scat_dispersion_imag
_atom_type_scat_source
C C 0.0033 0.0016 'International Tables Vol C Tables 4.2.6.8 and 6.1.1.4'
H H 0.0000 0.0000 'International Tables Vol C Tables 4.2.6.8 and 6.1.1.4'
N N 0.0061 0.0033 'International Tables Vol C Tables 4.2.6.8 and 6.1.1.4'
O O 0.0106 0.0060 'International Tables Vol C Tables 4.2.6.8 and 6.1.1.4'
Br Br -0.2901 2.4595 'International Tables Vol C Tables 4.2.6.8 and 6.1.1.4'

loop_
_geom_angle_atom_site_label_1
_geom_angle_atom_site_label_2
_geom_angle_atom_site_label_3
_geom_angle
N2 C1 N1 126.4(3)
N2 C1 N3 119.5(3)
N1 C1 N3 114.2(3)
N1 C2 C3 122.2(3)
N1 C2 H2A 118.9
C3 C2 H2A 118.9
C2 C3 C4 117.3(3)
C2 C3 Br 123.2(2)
C4 C3 Br 119.6(2)
N2 C4 C3 121.5(3)
N2 C4 H4A 119.2
C3 C4 H4A 119.2
O1 C5 N3 118.9(3)
O1 C5 C6 120.4(3)
N3 C5 C6 120.6(3)
C11 C6 C7 120.1(3)
C11 C6 C5 119.0(3)
C7 C6 C5 120.7(3)
C8 C7 C6 120.2(3)
C8 C7 H7A 119.9
C6 C7 H7A 119.9
C7 C8 C9 119.8(3)
C7 C8 H8A 120.1
C9 C8 H8A 120.1
C10 C9 C8 120.0(3)
C10 C9 C12 118.8(3)
C8 C9 C12 121.2(3)
C9 C10 C11 119.8(3)
C9 C10 H10A 120.1
C11 C10 H10A 120.1
C6 C11 C10 120.0(3)
C6 C11 H11A 120.0
C10 C11 H11A 120.0
O3 C12 O2 123.8(3)
O3 C12 C9 124.5(3)
O2 C12 C9 111.7(3)
O2 C13 H13A 109.5
O2 C13 H13B 109.5
H13A C13 H13B 109.5
O2 C13 H13C 109.5
H13A C13 H13C 109.5
H13B C13 H13C 109.5
C2 N1 C1 116.1(3)
C1 N2 C4 116.5(3)
C5 N3 C1 131.2(3)
C5 N3 H3A 115(3)
C1 N3 H3A 113(3)
C12 O2 C13 116.6(2)

loop_
_geom_bond_atom_site_label_1
_geom_bond_atom_site_label_2
_geom_bond_distance
Br C3 1.887(3)
C1 N2 1.322(4)
C1 N1 1.339(4)
C1 N3 1.385(4)
C2 N1 1.329(4)
C2 C3 1.372(4)
C2 H2A 0.9300
C3 C4 1.382(4)
C4 N2 1.336(4)
C4 H4A 0.9300
C5 O1 1.220(4)
C5 N3 1.377(4)
C5 C6 1.495(4)
C6 C11 1.379(4)
C6 C7 1.394(5)
C7 C8 1.377(4)
C7 H7A 0.9300
C8 C9 1.395(4)
C8 H8A 0.9300
C9 C10 1.388(4)
C9 C12 1.498(4)
C10 C11 1.392(4)
C10 H10A 0.9300
C11 H11A 0.9300
C12 O3 1.200(4)
C12 O2 1.335(4)
C13 O2 1.448(4)
C13 H13A 0.9600
C13 H13B 0.9600
C13 H13C 0.9600
N3 H3A 0.84(4)

loop_
_geom_hbond_atom_site_label_D
_geom_hbond_atom_site_label_H
_geom_hbond_atom_site_label_A
_geom_hbond_site_symmetry_A
_geom_hbond_distance_DH
_geom_hbond_distance_HA
_geom_hbond_distance_DA
_geom_hbond_angle_DHA
N3 H3A N1 2_656 0.84(4) 2.140(10) 2.980(10) 175.0(10)
C13 H13B N2 2_665 0.96 2.58 3.370(10) 139

loop_
_cod_related_entry_id
_cod_related_entry_database
_cod_related_entry_code
1 ChemSpider 29436168
